data_2013128
loop_
_publ_author_name
'Z\'u\~niga, F. J.'
'Darriet, J.'

_publ_section_title
;
 NaCa~4~Nb~5~O~17~: a layered perovskite
 <i>A</i>~<i>n~</i><i>B</i>~<i>n~</i>O~3<i>n~+2</i> compound
;
_journal_issue 2
_journal_name_full 'Acta Crystallographica Section C'
_journal_page_first i18
_journal_page_last i20
_journal_paper_doi 10.1107/S0108270102022746
_journal_volume 59
_journal_year 2003
_chemical_formula_moiety 'Ca4 Na Nb5 O17'
_chemical_formula_structural 'Ca4 Na Nb5 O17'
_chemical_formula_sum 'Ca4 Na Nb5 O17'
_chemical_formula_weight 919.82
_space_group_IT_number 14
_symmetry_cell_setting monoclinic
_symmetry_space_group_name_Hall '-P 2bc'
_symmetry_space_group_name_H-M 'P 1 1 21/b'
_audit_creation_method 'WinGX routine CIF_UPDATE'
_cell_angle_alpha 90
_cell_angle_beta 90
_cell_angle_gamma 96.820(13)
_cell_formula_units_Z 4
_cell_length_a 7.710(2)
_cell_length_b 32.350(5)
_cell_length_c 5.4838(6)
_cell_measurement_reflns_used 25
_cell_measurement_temperature 293(2)
_cell_measurement_theta_max 29.56
_cell_measurement_theta_min 9.07
_cell_volume 1358.1(4)
_computing_cell_refinement 'CAD-4 EXPRESS'
_computing_data_collection 'CAD-4 EXPRESS (Enraf-Nonius, 1994)'
_computing_data_reduction 'XCAD4 (Harms & Wocadlo, 1995)'
_computing_molecular_graphics 'STRUPLO84 (Fischer, 1985)'
_computing_structure_refinement 'SHELXL97 (Sheldrick, 1997)'
_computing_structure_solution 'SHELXS97 (Sheldrick, 1997)'
_diffrn_measured_fraction_theta_full 1
_diffrn_measured_fraction_theta_max 1
_diffrn_measurement_device '\k-geometry diffractometer'
_diffrn_measurement_device_type 'Enraf-Nonius CAD-4'
_diffrn_measurement_method 'non-profiled \w/2\q'
_diffrn_radiation_type MoK\a
_diffrn_radiation_wavelength 0.71069
_diffrn_reflns_av_R_equivalents 0.035
_diffrn_reflns_limit_h_max 13
_diffrn_reflns_limit_h_min -13
_diffrn_reflns_limit_k_max 58
_diffrn_reflns_limit_k_min -58
_diffrn_reflns_limit_l_max 9
_diffrn_reflns_limit_l_min 0
_diffrn_reflns_number 17947
_diffrn_reflns_theta_full 39.95
_diffrn_reflns_theta_max 39.95
_diffrn_reflns_theta_min 1.9
_diffrn_standards_decay_% 0
_diffrn_standards_interval_time 60
_diffrn_standards_number 3
_exptl_absorpt_coefficient_mu 5.737
_exptl_absorpt_correction_T_max 0.759
_exptl_absorpt_correction_T_min 0.599
_exptl_absorpt_correction_type gaussian
_exptl_absorpt_process_details '[PLATON (Spek, 1990) and WinGX (Farrugia, 1999)]'
_exptl_crystal_colour colourless
_exptl_crystal_density_diffrn 4.499
_exptl_crystal_density_meas ?
_exptl_crystal_density_method 'not measured'
_exptl_crystal_description Parallelepiped
_exptl_crystal_F_000 1728
_exptl_crystal_size_max 0.21
_exptl_crystal_size_mid 0.08
_exptl_crystal_size_min 0.05
_refine_diff_density_max '2.123 [at (0.5188,0.0165,0.0006), 0.54\%A from Nb02]'
_refine_diff_density_min '-2.234 [at (-0.0029,0.000,0.8794), 0.66\%A from Nb01]'
_refine_ls_extinction_coef 0.00168(6)
_refine_ls_extinction_expression Fc^*^=kFc[1+0.001xFc^2^\l^3^/sin(2\q)]^-1/4^
_refine_ls_extinction_method 'SHELXL97 (Sheldrick, 1997)'
_refine_ls_goodness_of_fit_ref 1.063
_refine_ls_hydrogen_treatment none
_refine_ls_matrix_type full
_refine_ls_number_parameters 252
_refine_ls_number_reflns 8692
_refine_ls_number_restraints 1
_refine_ls_restrained_S_all 1.063
_refine_ls_R_factor_gt 0.028
_refine_ls_shift/su_max 0.032
_refine_ls_structure_factor_coef Fsqd
_refine_ls_weighting_details 'calc w = 1/[\s^2^(Fo^2^)+(0.0289P)^2^+1.0534P] where P=(Fo^2^+2Fc^2^)/3'
_refine_ls_weighting_scheme calc
_refine_ls_wR_factor_ref 0.071
_reflns_number_gt 6585
_reflns_number_total 8692
_reflns_threshold_expression I>2\s(I)
_cod_data_source_file fa1002.cif
_cod_data_source_block I
_cod_depositor_comments
;
The following automatic conversions were performed:
'_symmetry_cell_setting' value 'Monoclinic' changed to 'monoclinic'
according to '/home/saulius/struct/CIF-dictionaries/cif_core.dic'
dictionary named 'cif_core.dic' version 2.4.1 from 2010-06-29.

Automatic conversion script
Id: cif_fix_enum 1527 2010-12-29 10:47:43Z saulius 

The following automatic conversions were performed:

'_symmetry_cell_setting' value 'Monoclinic' changed to 'monoclinic'
according to /home/saulius/struct/CIF-dictionaries/cif_core.dic
dictionary named 'cif_core.dic' version 2.4.1 from 2010-06-29.

Automatic conversion script
Id: cif_fix_values 1715 2011-07-08 13:25:40Z adriana 

The following automatic conversions were performed:

'_exptl_crystal_density_meas' value 'not measured' was changed to '?'
- the value is perceived as not measured.

Automatic conversion script
Id: cif_fix_values 3008 2015-01-20 13:52:24Z robertas 
;
_cod_original_cell_volume 1358.0(4)
_cod_database_code 2013128
_cod_database_fobs_code 2013128

loop_
_symmetry_equiv_pos_as_xyz
'x, y, z'
'-x, -y+1/2, z+1/2'
'-x, -y, -z'
'x, y-1/2, -z-1/2'

loop_
_atom_site_label
_atom_site_fract_x
_atom_site_fract_y
_atom_site_fract_z
_atom_site_U_iso_or_equiv
_atom_site_adp_type
_atom_site_calc_flag
_atom_site_refinement_flags
_atom_site_occupancy
_atom_site_disorder_assembly
_atom_site_disorder_group
_atom_site_type_symbol
Nb1 0.0 0.5 0.5 0.00471(4) Uani d S 1 . 1 Nb
Nb2 0.5 0.5 0.5 0.00484(4) Uani d S 1 . 1 Nb
Nb3 0.04653(5) 0.590626(6) 0.00067(4) 0.00465(3) Uani d . 1 . 1 Nb
Nb4 0.54524(5) 0.591230(5) -0.00065(4) 0.00472(3) Uani d . 1 . 1 Nb
Nb5 0.08743(5) 0.677064(6) 0.51853(4) 0.00484(3) Uani d . 1 . 1 Nb
Nb6 0.59507(5) 0.677922(6) 0.52199(4) 0.00481(4) Uani d . 1 . 1 Nb
Ca1 0.86245(8) 0.721758(14) 0.07847(8) 0.00756(7) Uani d . 1 . 1 Ca
Ca2 0.36211(9) 0.708872(17) 0.00755(9) 0.01337(8) Uani d . 1 . 1 Ca
Ca3 0.25409(8) 0.505615(15) 0.00672(11) 0.00775(10) Uani d P 0.747(3) . 1 Ca
Ca4 0.29892(10) 0.594439(15) 0.49543(9) 0.00737(11) Uani d P 0.796(4) . 1 Ca
Ca5 0.79183(15) 0.58280(2) 0.50277(13) 0.01099(16) Uani d P 0.457(4) . 1 Ca
Na3 0.25409(8) 0.505615(15) 0.00672(11) 0.00775(10) Uani d P 0.253(3) . 2 Na
Na4 0.29892(10) 0.594439(15) 0.49543(9) 0.00737(11) Uani d P 0.204(4) . 2 Na
Na5 0.79183(15) 0.58280(2) 0.50277(13) 0.01099(16) Uani d P 0.543(4) . 2 Na
O1 0.2470(3) 0.49542(5) 0.5794(3) 0.0087(3) Uani d . 1 . 1 O
O2 -0.0183(2) 0.53477(6) 0.7908(4) 0.0089(4) Uani d . 1 . 1 O
O3 0.0687(2) 0.54949(6) 0.2923(4) 0.0085(3) Uani d . 1 . 1 O
O4 0.4819(3) 0.54977(6) 0.2927(4) 0.0088(3) Uani d . 1 . 1 O
O5 0.5528(3) 0.53465(6) 0.7911(4) 0.0095(4) Uani d . 1 . 1 O
O6 0.7926(3) 0.58549(6) 0.0716(3) 0.0104(3) Uani d . 1 . 1 O
O7 0.2891(3) 0.57907(5) -0.0781(3) 0.0062(2) Uani d . 1 . 1 O
O8 0.0327(2) 0.61919(6) 0.7006(3) 0.0075(4) Uani d . 1 . 1 O
O9 0.1189(3) 0.63377(7) 0.2103(4) 0.0095(3) Uani d . 1 . 1 O
O10 0.5160(2) 0.63518(6) 0.2051(4) 0.0091(3) Uani d . 1 . 1 O
O11 0.5848(3) 0.61792(6) 0.6952(3) 0.0075(4) Uani d . 1 . 1 O
O12 0.8355(3) 0.66952(5) 0.4234(3) 0.0086(3) Uani d . 1 . 1 O
O13 0.3353(3) 0.66849(5) 0.5878(3) 0.0081(2) Uani d . 1 . 1 O
O14 0.0786(3) 0.71089(6) 0.7871(4) 0.0087(3) Uani d . 1 . 1 O
O15 0.1378(2) 0.71939(6) 0.2962(4) 0.0073(3) Uani d . 1 . 1 O
O16 0.5907(3) 0.72361(6) 0.3153(4) 0.0089(4) Uani d . 1 . 1 O
O17 0.6363(2) 0.70373(6) 0.8102(4) 0.0098(4) Uani d . 1 . 1 O

loop_
_atom_site_aniso_label
_atom_site_aniso_U_11
_atom_site_aniso_U_22
_atom_site_aniso_U_33
_atom_site_aniso_U_12
_atom_site_aniso_U_13
_atom_site_aniso_U_23
Nb1 0.00417(10) 0.00565(9) 0.00432(9) 0.00065(18) 0.00022(18) -0.00015(9)
Nb2 0.00423(10) 0.00591(10) 0.00442(9) 0.00080(18) 0.00061(18) -0.00034(9)
Nb3 0.00415(8) 0.00473(7) 0.00496(7) 0.00006(15) 0.00070(12) 0.00002(7)
Nb4 0.00408(7) 0.00476(7) 0.00518(7) -0.00007(15) 0.00043(12) 0.00010(7)
Nb5 0.00429(7) 0.00503(7) 0.00517(7) 0.00036(13) 0.00034(11) 0.00001(6)
Nb6 0.00360(7) 0.00552(7) 0.00513(7) -0.00020(12) -0.00016(11) 0.00011(6)
Ca1 0.00636(15) 0.00983(16) 0.00648(13) 0.00090(19) 0.0003(2) 0.00034(12)
Ca2 0.00814(18) 0.0232(2) 0.00920(16) 0.0037(2) 0.0005(2) 0.00124(16)
Ca3 0.00720(18) 0.0098(2) 0.00636(18) 0.00142(19) 0.0010(3) 0.00126(17)
Ca4 0.00622(19) 0.00963(19) 0.00642(18) 0.0016(2) 0.0005(3) -0.00100(14)
Ca5 0.0082(3) 0.0165(3) 0.0083(3) 0.0017(3) 0.0005(4) -0.0038(2)
Na3 0.00720(18) 0.0098(2) 0.00636(18) 0.00142(19) 0.0010(3) 0.00126(17)
Na4 0.00622(19) 0.00963(19) 0.00642(18) 0.0016(2) 0.0005(3) -0.00100(14)
Na5 0.0082(3) 0.0165(3) 0.0083(3) 0.0017(3) 0.0005(4) -0.0038(2)
O1 0.0045(6) 0.0121(7) 0.0095(6) 0.0013(7) 0.0007(7) -0.0014(5)
O2 0.0098(9) 0.0088(8) 0.0075(7) -0.0017(6) 0.0033(6) -0.0028(6)
O3 0.0096(8) 0.0084(9) 0.0072(8) -0.0003(6) 0.0004(6) 0.0017(6)
O4 0.0104(8) 0.0083(9) 0.0083(8) 0.0031(6) 0.0023(6) 0.0025(7)
O5 0.0121(9) 0.0091(8) 0.0078(7) 0.0038(6) -0.0023(6) -0.0028(6)
O6 0.0045(6) 0.0190(8) 0.0079(6) 0.0018(8) 0.0015(8) -0.0004(5)
O7 0.0031(5) 0.0081(6) 0.0076(5) 0.0011(7) 0.0001(8) 0.0003(5)
O8 0.0075(10) 0.0075(7) 0.0069(7) -0.0013(6) -0.0010(6) 0.0028(6)
O9 0.0096(7) 0.0111(9) 0.0081(8) 0.0022(6) -0.0003(6) -0.0036(7)
O10 0.0091(7) 0.0088(8) 0.0089(8) -0.0001(6) 0.0008(6) -0.0036(7)
O11 0.0083(10) 0.0092(7) 0.0053(6) 0.0023(6) 0.0013(6) 0.0020(6)
O12 0.0035(5) 0.0128(7) 0.0095(6) 0.0016(7) -0.0005(8) -0.0008(5)
O13 0.0037(5) 0.0087(6) 0.0123(6) 0.0018(7) 0.0006(9) 0.0001(5)
O14 0.0095(9) 0.0107(8) 0.0060(7) 0.0016(6) 0.0011(6) -0.0010(5)
O15 0.0076(9) 0.0070(7) 0.0075(7) 0.0014(5) 0.0008(6) 0.0015(5)
O16 0.0095(9) 0.0101(8) 0.0074(7) 0.0020(6) 0.0009(6) 0.0011(5)
O17 0.0075(8) 0.0148(9) 0.0068(7) 0.0002(6) -0.0010(5) -0.0041(6)

loop_
_atom_type_symbol
_atom_type_description
_atom_type_scat_dispersion_real
_atom_type_scat_dispersion_imag
_atom_type_scat_source
O O 0.0106 0.006 'International Tables Vol C Tables 4.2.6.8 and 6.1.1.4'
Na Na 0.0362 0.0249 'International Tables Vol C Tables 4.2.6.8 and 6.1.1.4'
Ca Ca 0.2262 0.3064 'International Tables Vol C Tables 4.2.6.8 and 6.1.1.4'
Nb Nb -2.0727 0.6215 'International Tables Vol C Tables 4.2.6.8 and 6.1.1.4'

loop_
_geom_angle_atom_site_label_1
_geom_angle_atom_site_label_2
_geom_angle_atom_site_label_3
_geom_angle_site_symmetry_1
_geom_angle_site_symmetry_3
_geom_angle
_geom_angle_publ_flag
O2 Nb1 O2 3_566 . 180.00(10) no
O2 Nb1 O1 . . 89.97(8) no
O2 Nb1 O1 . 3_566 90.03(8) no
O1 Nb1 O1 . 3_566 180 no
O2 Nb1 O3 . . 91.97(9) no
O1 Nb1 O3 . . 91.12(8) no
O2 Nb1 O3 . 3_566 88.03(9) no
O1 Nb1 O3 . 3_566 88.88(8) no
O3 Nb1 O3 . 3_566 180.00(7) no
O5 Nb2 O5 . 3_666 180.00(10) no
O5 Nb2 O1 . 3_666 90.01(8) no
O5 Nb2 O1 . . 89.99(8) no
O1 Nb2 O1 3_666 . 180 no
O5 Nb2 O4 . . 91.85(9) no
O1 Nb2 O4 . . 91.31(8) no
O5 Nb2 O4 . 3_666 88.15(9) no
O1 Nb2 O4 . 3_666 88.69(8) no
O4 Nb2 O4 . 3_666 180.00(7) no
O9 Nb3 O8 . 1_554 101.65(9) no
O9 Nb3 O6 . 1_455 98.52(8) no
O8 Nb3 O6 1_554 1_455 95.67(8) no
O9 Nb3 O7 . . 94.05(8) no
O8 Nb3 O7 1_554 . 90.67(8) no
O6 Nb3 O7 1_455 . 164.46(7) no
O9 Nb3 O3 . . 87.97(9) no
O8 Nb3 O3 1_554 . 169.39(9) no
O6 Nb3 O3 1_455 . 87.22(8) no
O7 Nb3 O3 . . 84.12(7) no
O9 Nb3 O2 . 1_554 171.67(9) no
O8 Nb3 O2 1_554 1_554 85.65(9) no
O6 Nb3 O2 1_455 1_554 84.61(7) no
O7 Nb3 O2 . 1_554 81.75(7) no
O3 Nb3 O2 . 1_554 84.46(9) no
O10 Nb4 O11 . 1_554 102.44(9) no
O10 Nb4 O6 . . 99.03(8) no
O11 Nb4 O6 1_554 . 96.59(8) no
O10 Nb4 O7 . . 94.15(8) no
O11 Nb4 O7 1_554 . 90.26(8) no
O6 Nb4 O7 . . 163.44(7) no
O10 Nb4 O4 . . 89.05(9) no
O11 Nb4 O4 1_554 . 167.38(9) no
O6 Nb4 O4 . . 86.60(8) no
O7 Nb4 O4 . . 83.63(7) no
O10 Nb4 O5 . 1_554 171.90(8) no
O11 Nb4 O5 1_554 1_554 84.33(9) no
O6 Nb4 O5 . 1_554 84.44(7) no
O7 Nb4 O5 . 1_554 81.25(7) no
O4 Nb4 O5 . 1_554 83.83(9) no
O15 Nb5 O14 . . 96.16(9) no
O15 Nb5 O12 . 1_455 91.96(8) no
O14 Nb5 O12 . 1_455 100.21(8) no
O15 Nb5 O13 . . 96.21(8) no
O14 Nb5 O13 . . 91.95(8) no
O12 Nb5 O13 1_455 . 164.54(7) no
O15 Nb5 O8 . . 166.34(8) no
O14 Nb5 O8 . . 97.50(9) no
O12 Nb5 O8 1_455 . 85.78(7) no
O13 Nb5 O8 . . 83.19(7) no
O15 Nb5 O9 . . 86.33(9) no
O14 Nb5 O9 . . 174.67(8) no
O12 Nb5 O9 1_455 . 84.38(7) no
O13 Nb5 O9 . . 83.08(7) no
O8 Nb5 O9 . . 80.04(8) no
O17 Nb6 O16 . . 100.66(9) no
O17 Nb6 O12 . . 100.77(8) no
O16 Nb6 O12 . . 92.76(9) no
O17 Nb6 O13 . . 91.75(8) no
O16 Nb6 O13 . . 96.73(9) no
O12 Nb6 O13 . . 162.63(7) no
O17 Nb6 O11 . . 90.94(9) no
O16 Nb6 O11 . . 168.35(8) no
O12 Nb6 O11 . . 86.07(7) no
O13 Nb6 O11 . . 81.70(7) no
O17 Nb6 O10 . . 168.62(8) no
O16 Nb6 O10 . . 89.35(9) no
O12 Nb6 O10 . . 83.98(7) no
O13 Nb6 O10 . . 81.63(7) no
O11 Nb6 O10 . . 79.01(8) no
O17 Ca1 O14 1_554 1_654 93.24(6) no
O17 Ca1 O15 1_554 1_655 159.76(7) no
O14 Ca1 O15 1_654 1_655 72.27(8) no
O17 Ca1 O15 1_554 2_664 73.93(7) no
O14 Ca1 O15 1_654 2_664 75.80(7) no
O15 Ca1 O15 1_655 2_664 114.40(4) no
O17 Ca1 O14 1_554 2_664 125.26(8) no
O14 Ca1 O14 1_654 2_664 112.79(5) no
O15 Ca1 O14 1_655 2_664 74.35(7) no
O15 Ca1 O14 2_664 2_664 67.82(7) no
O17 Ca1 O16 1_554 . 73.94(8) no
O14 Ca1 O16 1_654 . 166.62(8) no
O15 Ca1 O16 1_655 . 119.07(6) no
O15 Ca1 O16 2_664 . 103.52(7) no
O14 Ca1 O16 2_664 . 78.57(7) no
O17 Ca1 O12 1_554 . 108.00(7) no
O14 Ca1 O12 1_654 . 114.18(7) no
O15 Ca1 O12 1_655 . 67.45(7) no
O15 Ca1 O12 2_664 . 169.36(6) no
O14 Ca1 O12 2_664 . 103.67(6) no
O16 Ca1 O12 . . 67.69(7) no
O17 Ca2 O15 1_554 . 164.60(8) no
O17 Ca2 O16 1_554 2_664 80.00(8) no
O15 Ca2 O16 . 2_664 101.17(7) no
O17 Ca2 O16 1_554 . 72.80(7) no
O15 Ca2 O16 . . 91.83(6) no
O16 Ca2 O16 2_664 . 95.58(5) no
O17 Ca2 O14 1_554 1_554 124.27(6) no
O15 Ca2 O14 . 1_554 70.65(7) no
O16 Ca2 O14 2_664 1_554 78.70(7) no
O16 Ca2 O14 . 1_554 159.80(7) no
O17 Ca2 O13 1_554 1_554 65.82(7) no
O15 Ca2 O13 . 1_554 129.03(7) no
O16 Ca2 O13 2_664 1_554 93.52(6) no
O16 Ca2 O13 . 1_554 135.21(7) no
O14 Ca2 O13 1_554 1_554 64.88(7) no
O17 Ca2 O10 1_554 . 70.83(7) no
O15 Ca2 O10 . . 103.60(6) no
O16 Ca2 O10 2_664 . 148.05(7) no
O16 Ca2 O10 . . 63.92(6) no
O14 Ca2 O10 1_554 . 128.73(7) no
O13 Ca2 O10 1_554 . 86.36(6) no
O17 Ca2 O9 1_554 . 124.38(7) no
O15 Ca2 O9 . . 59.62(6) no
O16 Ca2 O9 2_664 . 151.61(7) no
O16 Ca2 O9 . . 105.10(6) no
O14 Ca2 O9 1_554 . 75.20(6) no
O13 Ca2 O9 1_554 . 85.43(6) no
O10 Ca2 O9 . . 60.29(5) no
O17 Ca2 O17 1_554 2_664 112.05(5) no
O15 Ca2 O17 . 2_664 58.15(6) no
O16 Ca2 O17 2_664 2_664 57.03(6) no
O16 Ca2 O17 . 2_664 63.48(6) no
O14 Ca2 O17 1_554 2_664 97.81(6) no
O13 Ca2 O17 1_554 2_664 149.28(5) no
O10 Ca2 O17 . 2_664 122.91(5) no
O9 Ca2 O17 . 2_664 115.81(6) no
O17 Ca2 O13 1_554 . 113.90(6) no
O15 Ca2 O13 . . 55.32(6) no
O16 Ca2 O13 2_664 . 138.09(6) no
O16 Ca2 O13 . . 56.26(6) no
O14 Ca2 O13 1_554 . 116.32(6) no
O13 Ca2 O13 1_554 . 128.39(6) no
O10 Ca2 O13 . . 51.17(5) no
O9 Ca2 O13 . . 50.60(5) no
O17 Ca2 O13 2_664 . 81.54(5) no
O1 Ca3 O5 1_554 3_666 113.14(7) no
O1 Ca3 O2 1_554 3_566 112.42(7) no
O5 Ca3 O2 3_666 3_566 88.21(6) no
O1 Ca3 O7 1_554 . 86.80(6) no
O5 Ca3 O7 3_666 . 129.07(8) no
O2 Ca3 O7 3_566 . 128.35(7) no
O1 Ca3 O4 1_554 . 131.74(7) no
O5 Ca3 O4 3_666 . 66.34(7) no
O2 Ca3 O4 3_566 . 115.75(7) no
O7 Ca3 O4 . . 65.88(6) no
O1 Ca3 O3 1_554 . 131.02(7) no
O5 Ca3 O3 3_666 . 115.67(7) no
O2 Ca3 O3 3_566 . 65.96(7) no
O7 Ca3 O3 . . 65.70(6) no
O4 Ca3 O3 . . 74.06(5) no
O1 Ca3 O5 1_554 1_554 67.27(7) no
O5 Ca3 O5 3_666 1_554 80.09(8) no
O2 Ca3 O5 3_566 1_554 166.67(7) no
O7 Ca3 O5 . 1_554 64.79(7) no
O4 Ca3 O5 . 1_554 65.22(7) no
O3 Ca3 O5 . 1_554 125.06(6) no
O1 Ca3 O2 1_554 1_554 66.73(7) no
O5 Ca3 O2 3_666 1_554 166.31(8) no
O2 Ca3 O2 3_566 1_554 79.63(8) no
O7 Ca3 O2 . 1_554 64.36(7) no
O4 Ca3 O2 . 1_554 124.78(6) no
O3 Ca3 O2 . 1_554 64.94(7) no
O5 Ca3 O2 1_554 1_554 111.19(5) no
O1 Ca3 O6 1_554 3_665 73.70(6) no
O5 Ca3 O6 3_666 3_665 61.94(7) no
O2 Ca3 O6 3_566 3_665 61.76(7) no
O7 Ca3 O6 . 3_665 160.50(6) no
O4 Ca3 O6 . 3_665 128.24(7) no
O3 Ca3 O6 . 3_665 127.69(6) no
O5 Ca3 O6 1_554 3_665 106.57(6) no
O2 Ca3 O6 1_554 3_665 106.20(7) no
O1 Ca3 O1 1_554 . 166.08(7) no
O5 Ca3 O1 3_666 . 58.73(6) no
O2 Ca3 O1 3_566 . 58.45(6) no
O7 Ca3 O1 . . 107.10(5) no
O4 Ca3 O1 . . 57.91(6) no
O3 Ca3 O1 . . 57.53(6) no
O5 Ca3 O1 1_554 . 118.87(6) no
O2 Ca3 O1 1_554 . 118.15(6) no
O6 Ca3 O1 3_665 . 92.40(5) no
O1 Ca3 O4 1_554 3_665 55.80(6) no
O5 Ca3 O4 3_666 3_665 57.73(7) no
O2 Ca3 O4 3_566 3_665 114.41(6) no
O7 Ca3 O4 . 3_665 115.83(6) no
O4 Ca3 O4 . 3_665 100.09(6) no
O3 Ca3 O4 . 3_665 172.99(7) no
O5 Ca3 O4 1_554 3_665 53.63(6) no
O2 Ca3 O4 1_554 3_665 122.05(6) no
O6 Ca3 O4 3_665 3_665 52.94(6) no
O1 Ca3 O4 . 3_665 116.22(5) no
O1 Ca3 O3 1_554 3_565 55.40(6) no
O5 Ca3 O3 3_666 3_565 114.61(6) no
O2 Ca3 O3 3_566 3_565 57.39(7) no
O7 Ca3 O3 . 3_565 115.11(6) no
O4 Ca3 O3 . 3_565 172.48(6) no
O3 Ca3 O3 . 3_565 99.35(6) no
O5 Ca3 O3 1_554 3_565 122.21(6) no
O2 Ca3 O3 1_554 3_565 53.21(6) no
O6 Ca3 O3 3_665 3_565 52.99(6) no
O1 Ca3 O3 . 3_565 115.64(5) no
O4 Ca3 O3 3_665 3_565 86.22(4) no
O7 Ca4 O4 1_556 . 109.47(7) no
O7 Ca4 O3 1_556 . 108.76(7) no
O4 Ca4 O3 . . 82.38(6) no
O7 Ca4 O13 1_556 . 89.90(6) no
O4 Ca4 O13 . . 132.84(8) no
O3 Ca4 O13 . . 132.55(8) no
O7 Ca4 O11 1_556 . 68.85(7) no
O4 Ca4 O11 . . 80.00(7) no
O3 Ca4 O11 . . 159.98(7) no
O13 Ca4 O11 . . 67.33(7) no
O7 Ca4 O9 1_556 . 134.67(8) no
O4 Ca4 O9 . . 114.30(7) no
O3 Ca4 O9 . . 67.18(7) no
O13 Ca4 O9 . . 68.88(7) no
O11 Ca4 O9 . . 129.40(7) no
O7 Ca4 O8 1_556 . 68.10(7) no
O4 Ca4 O8 . . 160.45(7) no
O3 Ca4 O8 . . 80.33(7) no
O13 Ca4 O8 . . 66.56(7) no
O11 Ca4 O8 . . 115.15(5) no
O9 Ca4 O8 . . 66.75(7) no
O7 Ca4 O10 1_556 . 135.93(8) no
O4 Ca4 O10 . . 68.15(7) no
O3 Ca4 O10 . . 114.20(7) no
O13 Ca4 O10 . . 68.30(7) no
O11 Ca4 O10 . . 67.47(7) no
O9 Ca4 O10 . . 73.79(6) no
O8 Ca4 O10 . . 127.88(6) no
O7 Ca4 O7 1_556 . 159.15(7) no
O4 Ca4 O7 . . 56.97(6) no
O3 Ca4 O7 . . 56.70(6) no
O13 Ca4 O7 . . 110.94(5) no
O11 Ca4 O7 . . 118.98(7) no
O9 Ca4 O7 . . 57.59(6) no
O8 Ca4 O7 . . 118.65(7) no
O10 Ca4 O7 . . 57.84(6) no
O7 Ca4 O1 1_556 . 69.85(5) no
O4 Ca4 O1 . . 58.71(6) no
O3 Ca4 O1 . . 58.19(6) no
O13 Ca4 O1 . . 159.74(6) no
O11 Ca4 O1 . . 103.97(6) no
O9 Ca4 O1 . . 125.34(7) no
O8 Ca4 O1 . . 103.88(6) no
O10 Ca4 O1 . . 126.79(6) no
O7 Ca4 O1 . . 89.31(5) no
O7 Ca4 O5 1_556 . 53.81(6) no
O4 Ca4 O5 . . 56.63(7) no
O3 Ca4 O5 . . 108.29(6) no
O13 Ca4 O5 . . 117.61(7) no
O11 Ca4 O5 . . 53.48(6) no
O9 Ca4 O5 . . 170.84(6) no
O8 Ca4 O5 . . 121.17(6) no
O10 Ca4 O5 . . 102.03(6) no
O7 Ca4 O5 . . 113.25(5) no
O1 Ca4 O5 . . 50.51(5) no
O7 Ca4 O2 1_556 . 53.40(6) no
O4 Ca4 O2 . . 108.50(6) no
O3 Ca4 O2 . . 56.26(7) no
O13 Ca4 O2 . . 117.27(6) no
O11 Ca4 O2 . . 121.40(6) no
O9 Ca4 O2 . . 100.49(7) no
O8 Ca4 O2 . . 53.69(6) no
O10 Ca4 O2 . . 170.46(6) no
O7 Ca4 O2 . . 112.69(5) no
O1 Ca4 O2 . . 50.21(5) no
O5 Ca4 O2 . . 82.49(5) no
O11 Ca5 O8 . 1_655 95.38(6) no
O11 Ca5 O6 . . 115.81(8) no
O8 Ca5 O6 1_655 . 116.48(8) no
O11 Ca5 O1 . 3_666 124.01(8) no
O8 Ca5 O1 1_655 3_666 124.90(8) no
O6 Ca5 O1 . 3_666 81.93(7) no
O11 Ca5 O4 . . 76.37(8) no
O8 Ca5 O4 1_655 . 171.35(7) no
O6 Ca5 O4 . . 66.05(8) no
O1 Ca5 O4 3_666 . 63.07(6) no
O11 Ca5 O2 . 1_655 117.25(7) no
O8 Ca5 O2 1_655 1_655 64.88(7) no
O6 Ca5 O2 . 1_655 126.47(8) no
O1 Ca5 O2 3_666 1_655 63.23(6) no
O4 Ca5 O2 . 1_655 121.06(6) no
O11 Ca5 O3 . 1_655 172.63(8) no
O8 Ca5 O3 1_655 1_655 77.63(7) no
O6 Ca5 O3 . 1_655 66.25(8) no
O1 Ca5 O3 3_666 1_655 62.84(7) no
O4 Ca5 O3 . 1_655 110.49(5) no
O2 Ca5 O3 1_655 1_655 62.06(6) no
O11 Ca5 O5 . . 64.18(7) no
O8 Ca5 O5 1_655 . 116.98(7) no
O6 Ca5 O5 . . 126.22(8) no
O1 Ca5 O5 3_666 . 63.29(7) no
O4 Ca5 O5 . . 62.01(7) no
O2 Ca5 O5 1_655 . 73.59(5) no
O3 Ca5 O5 1_655 . 120.97(6) no
O11 Ca5 O12 . . 65.84(7) no
O8 Ca5 O12 1_655 . 65.03(7) no
O6 Ca5 O12 . . 79.03(6) no
O1 Ca5 O12 3_666 . 160.96(7) no
O4 Ca5 O12 . . 108.50(7) no
O2 Ca5 O12 1_655 . 129.86(7) no
O3 Ca5 O12 1_655 . 108.54(7) no
O5 Ca5 O12 . . 129.93(7) no
O11 Ca5 O6 . 1_556 62.02(7) no
O8 Ca5 O6 1_655 1_556 61.61(6) no
O6 Ca5 O6 . 1_556 176.32(9) no
O1 Ca5 O6 3_666 1_556 101.75(6) no
O4 Ca5 O6 . 1_556 115.34(7) no
O2 Ca5 O6 1_655 1_556 56.18(6) no
O3 Ca5 O6 1_655 1_556 115.50(7) no
O5 Ca5 O6 . 1_556 56.14(6) no
O12 Ca5 O6 . 1_556 97.29(5) no
O11 Ca5 O9 . 1_655 120.74(7) no
O8 Ca5 O9 1_655 1_655 57.00(7) no
O6 Ca5 O9 . 1_655 59.48(7) no
O1 Ca5 O9 3_666 1_655 113.98(7) no
O4 Ca5 O9 . 1_655 124.98(6) no
O2 Ca5 O9 1_655 1_655 97.82(6) no
O3 Ca5 O9 1_655 1_655 53.43(6) no
O5 Ca5 O9 . 1_655 171.38(7) no
O12 Ca5 O9 . 1_655 55.11(6) no
O6 Ca5 O9 1_556 1_655 118.57(6) no
O11 Ca5 O10 . . 56.73(6) no
O8 Ca5 O10 1_655 . 119.42(6) no
O6 Ca5 O10 . . 59.09(7) no
O1 Ca5 O10 3_666 . 114.48(7) no
O4 Ca5 O10 . . 53.85(6) no
O2 Ca5 O10 1_655 . 171.86(6) no
O3 Ca5 O10 1_655 . 124.70(6) no
O5 Ca5 O10 . . 98.34(6) no
O12 Ca5 O10 . . 54.65(6) no
O6 Ca5 O10 1_556 . 118.61(6) no
O9 Ca5 O10 1_655 . 90.23(5) no
Nb1 O1 Nb2 . . 153.19(11) no
Nb1 O1 Ca3 . 1_556 102.38(8) no
Nb2 O1 Ca3 . 1_556 101.55(9) no
Nb1 O1 Ca5 . 3_666 92.00(7) no
Nb2 O1 Ca5 . 3_666 91.93(7) no
Ca3 O1 Ca5 1_556 3_666 108.12(7) no
Nb1 O1 Ca3 . . 77.18(6) no
Nb2 O1 Ca3 . . 76.68(6) no
Ca3 O1 Ca3 1_556 . 166.08(7) no
Ca5 O1 Ca3 3_666 . 85.79(5) no
Nb1 O1 Ca4 . . 84.31(6) no
Nb2 O1 Ca4 . . 83.64(6) no
Ca3 O1 Ca4 1_556 . 90.28(5) no
Ca5 O1 Ca4 3_666 . 161.60(8) no
Ca3 O1 Ca4 . . 75.81(4) no
Nb1 O2 Nb3 . 1_556 152.80(11) no
Nb1 O2 Ca3 . 3_566 99.57(8) no
Nb3 O2 Ca3 1_556 3_566 107.29(8) no
Nb1 O2 Ca3 . 1_556 92.56(7) no
Nb3 O2 Ca3 1_556 1_556 86.88(7) no
Ca3 O2 Ca3 3_566 1_556 100.37(8) no
Nb1 O2 Ca5 . 1_455 86.37(7) no
Nb3 O2 Ca5 1_556 1_455 85.35(7) no
Ca3 O2 Ca5 3_566 1_455 98.88(7) no
Ca3 O2 Ca5 1_556 1_455 160.62(8) no
Nb1 O2 Ca4 . . 80.81(6) no
Nb3 O2 Ca4 1_556 . 72.15(6) no
Ca3 O2 Ca4 3_566 . 177.20(9) no
Ca3 O2 Ca4 1_556 . 82.37(5) no
Ca5 O2 Ca4 1_455 . 78.36(6) no
Nb1 O3 Nb3 . . 156.05(11) no
Nb1 O3 Ca4 . . 109.03(9) no
Nb3 O3 Ca4 . . 94.51(8) no
Nb1 O3 Ca3 . . 90.94(8) no
Nb3 O3 Ca3 . . 88.80(7) no
Ca4 O3 Ca3 . . 100.95(7) no
Nb1 O3 Ca5 . 1_455 85.99(7) no
Nb3 O3 Ca5 . 1_455 86.90(7) no
Ca4 O3 Ca5 . 1_455 96.82(7) no
Ca3 O3 Ca5 . 1_455 161.98(9) no
Nb1 O3 Ca3 . 3_565 74.86(6) no
Nb3 O3 Ca3 . 3_565 81.47(6) no
Ca4 O3 Ca3 . 3_565 175.68(8) no
Ca3 O3 Ca3 . 3_565 80.65(6) no
Ca5 O3 Ca3 1_455 3_565 81.41(5) no
Nb2 O4 Nb4 . . 156.22(11) no
Nb2 O4 Ca4 . . 108.92(9) no
Nb4 O4 Ca4 . . 94.49(7) no
Nb2 O4 Ca3 . . 90.44(8) no
Nb4 O4 Ca3 . . 88.86(8) no
Ca4 O4 Ca3 . . 101.49(7) no
Nb2 O4 Ca5 . . 86.21(7) no
Nb4 O4 Ca5 . . 87.00(7) no
Ca4 O4 Ca5 . . 96.73(8) no
Ca3 O4 Ca5 . . 161.57(9) no
Nb2 O4 Ca3 . 3_665 74.82(6) no
Nb4 O4 Ca3 . 3_665 81.67(6) no
Ca4 O4 Ca3 . 3_665 175.92(8) no
Ca3 O4 Ca3 . 3_665 79.91(6) no
Ca5 O4 Ca3 . 3_665 81.73(5) no
Nb2 O5 Nb4 . 1_556 152.44(11) no
Nb2 O5 Ca3 . 3_666 99.67(8) no
Nb4 O5 Ca3 1_556 3_666 107.47(8) no
Nb2 O5 Ca3 . 1_556 92.72(8) no
Nb4 O5 Ca3 1_556 1_556 87.40(7) no
Ca3 O5 Ca3 3_666 1_556 99.91(8) no
Nb2 O5 Ca5 . . 86.34(7) no
Nb4 O5 Ca5 1_556 . 84.75(7) no
Ca3 O5 Ca5 3_666 . 99.06(7) no
Ca3 O5 Ca5 1_556 . 160.89(8) no
Nb2 O5 Ca4 . . 80.77(6) no
Nb4 O5 Ca4 1_556 . 71.89(5) no
Ca3 O5 Ca4 3_666 . 177.05(9) no
Ca3 O5 Ca4 1_556 . 82.96(5) no
Ca5 O5 Ca4 . . 78.04(6) no
Nb4 O6 Nb3 . 1_655 154.94(10) no
Nb4 O6 Ca5 . . 101.86(10) no
Nb3 O6 Ca5 1_655 . 101.37(10) no
Nb4 O6 Ca3 . 3_665 93.43(7) no
Nb3 O6 Ca3 1_655 3_665 93.27(7) no
Ca5 O6 Ca3 . 3_665 96.26(6) no
Nb4 O6 Ca5 . 1_554 78.68(6) no
Nb3 O6 Ca5 1_655 1_554 78.75(6) no
Ca5 O6 Ca5 . 1_554 176.32(9) no
Ca3 O6 Ca5 3_665 1_554 80.07(5) no
Nb3 O7 Nb4 . . 146.79(9) no
Nb3 O7 Ca4 . 1_554 100.36(8) no
Nb4 O7 Ca4 . 1_554 99.19(8) no
Nb3 O7 Ca3 . . 98.36(8) no
Nb4 O7 Ca3 . . 98.32(8) no
Ca4 O7 Ca3 1_554 . 113.06(7) no
Nb3 O7 Ca4 . . 76.27(5) no
Nb4 O7 Ca4 . . 75.91(5) no
Ca4 O7 Ca4 1_554 . 159.15(7) no
Ca3 O7 Ca4 . . 87.77(5) no
Nb3 O8 Nb5 1_556 . 145.31(11) no
Nb3 O8 Ca5 1_556 1_455 104.13(8) no
Nb5 O8 Ca5 . 1_455 106.76(8) no
Nb3 O8 Ca4 1_556 . 97.81(8) no
Nb5 O8 Ca4 . . 89.21(7) no
Ca5 O8 Ca4 1_455 . 104.91(8) no
Nb3 O9 Nb5 . . 154.71(11) no
Nb3 O9 Ca4 . . 98.02(9) no
Nb5 O9 Ca4 . . 87.39(7) no
Nb3 O9 Ca2 . . 118.12(9) no
Nb5 O9 Ca2 . . 83.11(7) no
Ca4 O9 Ca2 . . 107.41(7) no
Nb3 O9 Ca5 . 1_455 77.16(7) no
Nb5 O9 Ca5 . 1_455 79.02(6) no
Ca4 O9 Ca5 . 1_455 83.08(6) no
Ca2 O9 Ca5 . 1_455 158.85(7) no
Nb4 O10 Nb6 . . 152.99(11) no
Nb4 O10 Ca4 . . 96.64(9) no
Nb6 O10 Ca4 . . 87.08(7) no
Nb4 O10 Ca2 . . 119.22(9) no
Nb6 O10 Ca2 . . 83.94(6) no
Ca4 O10 Ca2 . . 109.82(7) no
Nb4 O10 Ca5 . . 76.26(7) no
Nb6 O10 Ca5 . . 77.90(6) no
Ca4 O10 Ca5 . . 81.36(6) no
Ca2 O10 Ca5 . . 158.23(8) no
Nb4 O11 Nb6 1_556 . 142.09(11) no
Nb4 O11 Ca5 1_556 . 105.15(9) no
Nb6 O11 Ca5 . . 106.68(8) no
Nb4 O11 Ca4 1_556 . 99.19(8) no
Nb6 O11 Ca4 . . 90.99(7) no
Ca5 O11 Ca4 . . 106.57(8) no
Nb6 O12 Nb5 . 1_655 145.52(9) no
Nb6 O12 Ca1 . . 96.69(8) no
Nb5 O12 Ca1 1_655 . 96.43(8) no
Nb6 O12 Ca5 . . 95.24(7) no
Nb5 O12 Ca5 1_655 . 94.63(7) no
Ca1 O12 Ca5 . . 140.45(7) no
Nb5 O13 Nb6 . . 152.99(10) no
Nb5 O13 Ca4 . . 95.55(8) no
Nb6 O13 Ca4 . . 96.20(8) no
Nb5 O13 Ca2 . 1_556 96.70(7) no
Nb6 O13 Ca2 . 1_556 93.61(7) no
Ca4 O13 Ca2 . 1_556 131.40(7) no
Nb5 O13 Ca2 . . 77.69(6) no
Nb6 O13 Ca2 . . 76.34(6) no
Ca4 O13 Ca2 . . 100.16(6) no
Ca2 O13 Ca2 1_556 . 128.39(6) no
Nb5 O14 Ca1 . 1_456 134.87(11) no
Nb5 O14 Ca1 . 2_665 97.96(8) no
Ca1 O14 Ca1 1_456 2_665 104.03(7) no
Nb5 O14 Ca2 . 1_556 106.05(9) no
Ca1 O14 Ca2 1_456 1_556 108.08(8) no
Ca1 O14 Ca2 2_665 1_556 100.24(8) no
Nb5 O15 Ca2 . . 115.08(9) no
Nb5 O15 Ca1 . 1_455 103.86(8) no
Ca2 O15 Ca1 . 1_455 109.00(8) no
Nb5 O15 Ca1 . 2_665 98.04(8) no
Ca2 O15 Ca1 . 2_665 126.41(8) no
Ca1 O15 Ca1 1_455 2_665 101.71(7) no
Nb6 O16 Ca2 . 2_665 115.88(9) no
Nb6 O16 Ca2 . . 110.19(10) no
Ca2 O16 Ca2 2_665 . 120.37(8) no
Nb6 O16 Ca1 . . 101.82(9) no
Ca2 O16 Ca1 2_665 . 102.37(8) no
Ca2 O16 Ca1 . . 103.05(8) no
Nb6 O17 Ca1 . 1_556 139.98(10) no
Nb6 O17 Ca2 . 1_556 108.68(9) no
Ca1 O17 Ca2 1_556 1_556 109.96(8) no
Nb6 O17 Ca2 . 2_665 86.43(7) no
Ca1 O17 Ca2 1_556 2_665 100.36(7) no
Ca2 O17 Ca2 1_556 2_665 94.69(6) no

loop_
_geom_bond_atom_site_label_1
_geom_bond_atom_site_label_2
_geom_bond_site_symmetry_2
_geom_bond_distance
_geom_bond_publ_flag
Nb1 O2 . 1.966(2) yes
Nb1 O1 . 1.976(2) yes
Nb1 O3 . 1.9849(19) yes
Nb2 O5 . 1.965(2) yes
Nb2 O1 . 1.987(2) yes
Nb2 O4 . 1.9895(19) yes
Nb3 O9 . 1.843(2) yes
Nb3 O8 1_554 1.8963(18) yes
Nb3 O6 1_455 1.984(3) yes
Nb3 O7 . 1.997(2) yes
Nb3 O3 . 2.100(2) yes
Nb3 O2 1_554 2.151(2) yes
Nb4 O10 . 1.850(2) yes
Nb4 O11 1_554 1.8863(18) yes
Nb4 O6 . 1.978(3) yes
Nb4 O7 . 2.013(2) yes
Nb4 O4 . 2.114(2) yes
Nb4 O5 1_554 2.164(2) yes
Nb5 O15 . 1.8401(19) yes
Nb5 O14 . 1.841(2) yes
Nb5 O12 1_455 1.998(2) yes
Nb5 O13 . 2.000(2) yes
Nb5 O8 . 2.1197(19) yes
Nb5 O9 . 2.227(2) yes
Nb6 O17 . 1.798(2) yes
Nb6 O16 . 1.8660(19) yes
Nb6 O12 . 1.980(2) yes
Nb6 O13 . 2.022(2) yes
Nb6 O11 . 2.1540(19) yes
Nb6 O10 . 2.259(2) yes
Ca1 O17 1_554 2.303(2) yes
Ca1 O14 1_654 2.365(2) yes
Ca1 O15 1_655 2.445(2) yes
Ca1 O15 2_664 2.454(2) yes
Ca1 O14 2_664 2.455(2) yes
Ca1 O16 . 2.472(2) yes
Ca1 O12 . 2.5287(18) yes
Ca2 O17 1_554 2.398(2) yes
Ca2 O15 . 2.398(2) yes
Ca2 O16 2_664 2.414(2) yes
Ca2 O16 . 2.446(2) yes
Ca2 O14 1_554 2.506(2) yes
Ca2 O13 1_554 2.6428(18) yes
Ca2 O10 . 2.989(2) yes
Ca2 O9 . 3.094(2) yes
Ca2 O17 2_664 3.277(2) yes
Ca2 O13 . 3.4363(19) no
Ca3 O1 1_554 2.366(2) yes
Ca3 O5 3_666 2.367(2) yes
Ca3 O2 3_566 2.383(2) yes
Ca3 O7 . 2.4050(17) yes
Ca3 O4 . 2.644(2) yes
Ca3 O3 . 2.644(2) yes
Ca3 O5 1_554 2.659(2) yes
Ca3 O2 1_554 2.678(2) yes
Ca3 O6 3_665 2.9577(19) yes
Ca3 O1 . 3.157(2) yes
Ca3 O4 3_665 3.304(2) yes
Ca3 O3 3_565 3.318(2) yes
Ca4 O7 1_556 2.3904(17) yes
Ca4 O4 . 2.408(2) yes
Ca4 O3 . 2.427(2) yes
Ca4 O13 . 2.4319(17) yes
Ca4 O11 . 2.497(2) yes
Ca4 O9 . 2.532(2) yes
Ca4 O8 . 2.552(2) yes
Ca4 O10 . 2.559(2) yes
Ca4 O7 . 3.1835(17) yes
Ca4 O1 . 3.2138(18) yes
Ca4 O5 . 3.332(2) yes
Ca4 O2 . 3.348(2) yes
Ca5 O11 . 2.320(2) yes
Ca5 O8 1_655 2.343(2) yes
Ca5 O6 . 2.3661(19) yes
Ca5 O1 3_666 2.5527(18) yes
Ca5 O4 . 2.752(2) yes
Ca5 O2 1_655 2.756(2) yes
Ca5 O3 1_655 2.756(2) yes
Ca5 O5 . 2.764(2) yes
Ca5 O12 . 2.8192(18) yes
Ca5 O6 1_556 3.1205(19) yes
Ca5 O9 1_655 3.265(2) yes
Ca5 O10 . 3.304(2) yes
O1 Ca3 1_556 2.366(2) no
O1 Ca5 3_666 2.5527(18) no
O2 Nb3 1_556 2.151(2) no
O2 Ca3 3_566 2.383(2) no
O2 Ca3 1_556 2.678(2) no
O2 Ca5 1_455 2.756(2) no
O3 Ca5 1_455 2.756(2) no
O3 Ca3 3_565 3.318(2) no
O4 Ca3 3_665 3.304(2) no
O5 Nb4 1_556 2.164(2) no
O5 Ca3 3_666 2.367(2) no
O5 Ca3 1_556 2.659(2) no
O6 Nb3 1_655 1.984(2) no
O6 Ca3 3_665 2.9577(19) no
O6 Ca5 1_554 3.1205(19) no
O7 Ca4 1_554 2.3904(17) no
O8 Nb3 1_556 1.8963(18) no
O8 Ca5 1_455 2.343(2) no
O9 Ca5 1_455 3.265(2) no
O11 Nb4 1_556 1.8863(18) no
O12 Nb5 1_655 1.998(2) no
O13 Ca2 1_556 2.6428(18) no
O14 Ca1 1_456 2.365(2) no
O14 Ca1 2_665 2.455(2) no
O14 Ca2 1_556 2.506(2) no
O15 Ca1 1_455 2.445(2) no
O15 Ca1 2_665 2.454(2) no
O16 Ca2 2_665 2.414(2) no
O17 Ca1 1_556 2.303(2) no
O17 Ca2 1_556 2.398(2) no
O17 Ca2 2_665 3.277(2) no
